data_1565909
loop_
_publ_author_name
'Komatsuda, Masaaki'
'Suto, Ayane'
'Kondo, Hiroki'
'Takada, Hiroyuki'
'Kato, Kenta'
'Saito, Bunnai'
'Yamaguchi, Junichiro'

_publ_section_title
;
 Ring-opening fluorination of bicyclic azaarenes
;
_journal_issue 3
_journal_name_full 'Chemical Science'
_journal_page_first 665
_journal_page_last 670
_journal_paper_doi 10.1039/D1SC06273E
_journal_volume 13
_journal_year 2022
_chemical_absolute_configuration ad
_chemical_formula_moiety 'C12 H9 Br F N3 O'
_chemical_formula_sum 'C12 H9 Br F N3 O'
_chemical_formula_weight 310.13
_space_group_crystal_system monoclinic
_space_group_IT_number 4
_space_group_name_Hall 'P 2yb'
_space_group_name_H-M_alt 'P 1 21 1'
_atom_sites_solution_hydrogens geom
_atom_sites_solution_primary dual
_audit_creation_date 2021-09-27
_audit_creation_method
;
Olex2 1.5
(compiled 2021.07.19 svn.r715e62df for OlexSys, GUI svn.r6380)
;
_audit_update_record
;
2021-11-04 deposited with the CCDC.	2021-12-21 downloaded from the CCDC.
;
_cell_angle_alpha 90
_cell_angle_beta 105.671(7)
_cell_angle_gamma 90
_cell_formula_units_Z 2
_cell_length_a 8.0916(6)
_cell_length_b 6.0738(5)
_cell_length_c 12.9097(10)
_cell_measurement_reflns_used 4610
_cell_measurement_temperature 173(2)
_cell_measurement_theta_max 136.47
_cell_measurement_theta_min 7.11
_cell_volume 610.89(9)
_computing_cell_refinement 'Rigaku RAPID-AUTO'
_computing_data_collection 'Rigaku RAPID-AUTO'
_computing_data_reduction 'Rigaku RAPID-AUTO'
_computing_molecular_graphics 'Olex2 1.5 (Dolomanov et al., 2009)'
_computing_publication_material 'Olex2 1.5 (Dolomanov et al., 2009)'
_computing_structure_refinement 'SHELXL 2018/3 (Sheldrick, 2015)'
_computing_structure_solution 'SHELXT 2018/2 (Sheldrick, 2018)'
_diffrn_ambient_temperature 173(2)
_diffrn_detector_area_resol_mean 10
_diffrn_measured_fraction_theta_full 1.000
_diffrn_measured_fraction_theta_max 1.000
_diffrn_measurement_device_type RAPID
_diffrn_measurement_method 'w scans'
_diffrn_radiation_type CuK\a
_diffrn_radiation_wavelength 1.5418
_diffrn_reflns_av_R_equivalents 0.0427
_diffrn_reflns_av_unetI/netI 0.0383
_diffrn_reflns_Laue_measured_fraction_full 1.000
_diffrn_reflns_Laue_measured_fraction_max 1.000
_diffrn_reflns_limit_h_max 9
_diffrn_reflns_limit_h_min -9
_diffrn_reflns_limit_k_max 7
_diffrn_reflns_limit_k_min -7
_diffrn_reflns_limit_l_max 15
_diffrn_reflns_limit_l_min -15
_diffrn_reflns_number 7095
_diffrn_reflns_point_group_measured_fraction_full 0.953
_diffrn_reflns_point_group_measured_fraction_max 0.950
_diffrn_reflns_theta_full 67.680
_diffrn_reflns_theta_max 68.228
_diffrn_reflns_theta_min 3.556
_diffrn_source_current 100.0
_diffrn_source_power 5.0
_diffrn_source_voltage 50.0
_exptl_absorpt_coefficient_mu 4.651
_exptl_absorpt_correction_T_max 1.000
_exptl_absorpt_correction_T_min 0.6435
_exptl_absorpt_correction_type multi-scan
_exptl_absorpt_process_details 'JABSCOR (Rigaku, 1995)'
_exptl_crystal_colour colourless
_exptl_crystal_colour_primary colourless
_exptl_crystal_density_diffrn 1.686
_exptl_crystal_description block
_exptl_crystal_F_000 308
_exptl_crystal_size_max 0.4
_exptl_crystal_size_mid 0.4
_exptl_crystal_size_min 0.3
_refine_diff_density_max 0.405
_refine_diff_density_min -1.047
_refine_diff_density_rms 0.151
_refine_ls_abs_structure_details
;
 Flack x determined using 868 quotients [(I+)-(I-)]/[(I+)+(I-)]
 (Parsons, Flack and Wagner, Acta Cryst. B69 (2013) 249-259).
;
_refine_ls_abs_structure_Flack 0.031(11)
_refine_ls_extinction_method none
_refine_ls_goodness_of_fit_ref 1.148
_refine_ls_hydrogen_treatment constr
_refine_ls_matrix_type full
_refine_ls_number_parameters 163
_refine_ls_number_reflns 2127
_refine_ls_number_restraints 1
_refine_ls_restrained_S_all 1.147
_refine_ls_R_factor_all 0.0324
_refine_ls_R_factor_gt 0.0323
_refine_ls_shift/su_max 0.001
_refine_ls_shift/su_mean 0.000
_refine_ls_structure_factor_coef Fsqd
_refine_ls_weighting_details 'w=1/[\s^2^(Fo^2^)+(0.0554P)^2^+0.0210P] where P=(Fo^2^+2Fc^2^)/3'
_refine_ls_weighting_scheme calc
_refine_ls_wR_factor_gt 0.0846
_refine_ls_wR_factor_ref 0.0847
_reflns_Friedel_coverage 0.725
_reflns_Friedel_fraction_full 0.894
_reflns_Friedel_fraction_max 0.890
_reflns_number_gt 2108
_reflns_number_total 2127
_reflns_threshold_expression 'I > 2\s(I)'
_cod_data_source_file d1sc06273e2.cif
_cod_data_source_block 10
_cod_depositor_comments 'Adding full bibliography for 1565909.cif.'
_cod_database_code 1565909
_shelx_shelxl_version_number 2018/3
_shelx_space_group_comment
;
The symmetry employed for this shelxl refinement is uniquely defined
by the following loop, which should always be used as a source of
symmetry information in preference to the above space-group names.
They are only intended as comments.
;
_olex2_refinement_description
;
1.a Aromatic/amide H refined with riding coordinates:
 C6(H6), C2(H2), C5(H5), C3(H3), C11(H11), C10(H10), C12(H12)
1.b X=CH2 refined with riding coordinates:
 N1(H1A,H1B)
;
_olex2_submission_special_instructions 'No special instructions were received'

loop_
_space_group_symop_operation_xyz
'x, y, z'
'-x, y+1/2, -z'

loop_
_atom_site_label
_atom_site_type_symbol
_atom_site_fract_x
_atom_site_fract_y
_atom_site_fract_z
_atom_site_U_iso_or_equiv
_atom_site_adp_type
_atom_site_occupancy
_atom_site_site_symmetry_order
_atom_site_calc_flag
_atom_site_refinement_flags_posn
_atom_site_refinement_flags_adp
_atom_site_refinement_flags_occupancy
_atom_site_disorder_assembly
_atom_site_disorder_group
Br1 Br 0.84769(5) 0.14938(9) 0.38712(3) 0.0392(2) Uani 1 1 d . . . . .
F1 F 0.5869(3) 0.8080(4) 0.73109(16) 0.0192(5) Uani 1 1 d . . . . .
O1 O 0.9038(4) 0.5131(6) 0.9184(2) 0.0311(7) Uani 1 1 d . . . . .
N2 N 0.4475(5) 0.6022(6) 0.8637(2) 0.0263(8) Uani 1 1 d . . . . .
N1 N 0.8502(4) 0.8787(8) 0.8859(2) 0.0281(9) Uani 1 1 d . . . . .
H1A H 0.934514 0.920653 0.941054 0.034 Uiso 1 1 calc R U . . .
H1B H 0.785250 0.977883 0.844365 0.034 Uiso 1 1 calc R U . . .
N3 N 0.5282(5) 0.2657(6) 0.8001(3) 0.0335(9) Uani 1 1 d . . . . .
C9 C 0.5375(5) 0.4801(6) 0.8134(3) 0.0185(8) Uani 1 1 d . . . . .
C8 C 0.8210(4) 0.6669(10) 0.8656(3) 0.0209(8) Uani 1 1 d . . . . .
C6 C 0.8599(5) 0.2063(7) 0.6075(3) 0.0258(9) Uani 1 1 d . . . . .
H6 H 0.929529 0.077892 0.618501 0.031 Uiso 1 1 calc R U . . .
C2 C 0.6975(5) 0.4808(8) 0.4880(3) 0.0251(9) Uani 1 1 d . . . . .
H2 H 0.657706 0.539994 0.417519 0.030 Uiso 1 1 calc R U . . .
C5 C 0.8216(5) 0.3120(7) 0.6935(3) 0.0224(8) Uani 1 1 d . . . . .
H5 H 0.866060 0.255652 0.764237 0.027 Uiso 1 1 calc R U . . .
C4 C 0.7194(5) 0.4986(6) 0.6775(3) 0.0167(7) Uani 1 1 d . . . . .
C3 C 0.6583(5) 0.5836(6) 0.5738(3) 0.0216(8) Uani 1 1 d . . . . .
H3 H 0.589460 0.712742 0.562152 0.026 Uiso 1 1 calc R U . . .
C7 C 0.6672(5) 0.6095(6) 0.7699(3) 0.0162(8) Uani 1 1 d . . . . .
C1 C 0.7945(5) 0.2924(7) 0.5057(3) 0.0235(8) Uani 1 1 d . . . . .
C11 C 0.2987(6) 0.2750(8) 0.8831(3) 0.0273(9) Uani 1 1 d . . . . .
H11 H 0.208998 0.203501 0.904707 0.033 Uiso 1 1 calc R U . . .
C10 C 0.3277(6) 0.4967(9) 0.8979(3) 0.0309(11) Uani 1 1 d . . . . .
H10 H 0.259789 0.578270 0.933946 0.037 Uiso 1 1 calc R U . . .
C12 C 0.4060(6) 0.1607(10) 0.8354(4) 0.0378(10) Uani 1 1 d . . . . .
H12 H 0.394022 0.005616 0.827226 0.045 Uiso 1 1 calc R U . . .

loop_
_atom_site_aniso_label
_atom_site_aniso_U_11
_atom_site_aniso_U_22
_atom_site_aniso_U_33
_atom_site_aniso_U_23
_atom_site_aniso_U_13
_atom_site_aniso_U_12
Br1 0.0268(3) 0.0572(4) 0.0315(3) -0.0207(2) 0.00451(18) 0.0097(3)
F1 0.0233(12) 0.0151(10) 0.0190(10) 0.0029(9) 0.0052(8) 0.0033(9)
O1 0.0279(17) 0.0342(17) 0.0251(14) 0.0033(14) -0.0034(14) 0.0085(15)
N2 0.0289(19) 0.028(2) 0.0251(16) -0.0016(14) 0.0130(14) -0.0023(15)
N1 0.027(2) 0.034(2) 0.020(2) 0.0010(13) 0.0005(18) -0.0084(14)
N3 0.036(2) 0.0206(19) 0.054(2) 0.0002(17) 0.0294(19) -0.0001(16)
C9 0.0151(19) 0.0214(19) 0.0178(16) 0.0004(14) 0.0025(14) 0.0031(15)
C8 0.0174(16) 0.029(2) 0.0165(15) 0.001(2) 0.0055(13) 0.000(2)
C6 0.023(2) 0.021(2) 0.035(2) -0.0004(16) 0.0120(17) 0.0038(15)
C2 0.016(2) 0.037(2) 0.0196(18) -0.0043(17) -0.0003(15) 0.0027(18)
C5 0.024(2) 0.0220(18) 0.0231(18) 0.0052(16) 0.0089(16) 0.0026(17)
C4 0.0108(17) 0.0198(18) 0.0203(17) -0.0012(15) 0.0056(14) -0.0043(14)
C3 0.0173(19) 0.025(2) 0.0187(16) -0.0009(15) -0.0008(14) 0.0025(14)
C7 0.0172(17) 0.0129(19) 0.0178(15) 0.0022(13) 0.0035(14) 0.0015(14)
C1 0.0161(19) 0.030(2) 0.0245(18) -0.0118(17) 0.0062(15) -0.0029(17)
C11 0.024(2) 0.031(2) 0.031(2) 0.0028(17) 0.0140(16) -0.0017(19)
C10 0.031(3) 0.037(3) 0.031(2) -0.0005(19) 0.019(2) 0.003(2)
C12 0.039(2) 0.027(2) 0.059(3) 0.002(3) 0.035(2) -0.009(3)

loop_
_atom_type_symbol
_atom_type_description
_atom_type_scat_dispersion_real
_atom_type_scat_dispersion_imag
_atom_type_scat_source
C C 0.0181 0.0091 'International Tables Vol C Tables 4.2.6.8 and 6.1.1.4'
H H 0.0000 0.0000 'International Tables Vol C Tables 4.2.6.8 and 6.1.1.4'
Br Br -0.6763 1.2805 'International Tables Vol C Tables 4.2.6.8 and 6.1.1.4'
F F 0.0727 0.0534 'International Tables Vol C Tables 4.2.6.8 and 6.1.1.4'
N N 0.0311 0.0180 'International Tables Vol C Tables 4.2.6.8 and 6.1.1.4'
O O 0.0492 0.0322 'International Tables Vol C Tables 4.2.6.8 and 6.1.1.4'

loop_
_geom_angle_atom_site_label_1
_geom_angle_atom_site_label_2
_geom_angle_atom_site_label_3
_geom_angle
_geom_angle_site_symmetry_1
_geom_angle_site_symmetry_3
_geom_angle_publ_flag
C9 N2 C10 116.0(4) . . ?
H1A N1 H1B 120.0 . . ?
C8 N1 H1A 120.0 . . ?
C8 N1 H1B 120.0 . . ?
C9 N3 C12 116.4(4) . . ?
N2 C9 C7 114.4(3) . . ?
N3 C9 N2 126.8(4) . . ?
N3 C9 C7 118.7(3) . . ?
O1 C8 N1 125.7(4) . . ?
O1 C8 C7 118.1(5) . . ?
N1 C8 C7 116.2(4) . . ?
C5 C6 H6 120.8 . . ?
C1 C6 H6 120.8 . . ?
C1 C6 C5 118.4(4) . . ?
C3 C2 H2 120.4 . . ?
C1 C2 H2 120.4 . . ?
C1 C2 C3 119.3(4) . . ?
C6 C5 H5 119.6 . . ?
C4 C5 C6 120.8(4) . . ?
C4 C5 H5 119.6 . . ?
C5 C4 C3 119.3(3) . . ?
C5 C4 C7 121.6(3) . . ?
C3 C4 C7 119.0(3) . . ?
C2 C3 C4 120.2(4) . . ?
C2 C3 H3 119.9 . . ?
C4 C3 H3 119.9 . . ?
F1 C7 C9 106.0(3) . . ?
F1 C7 C8 106.8(3) . . ?
F1 C7 C4 107.5(3) . . ?
C9 C7 C8 107.9(3) . . ?
C4 C7 C9 114.9(3) . . ?
C4 C7 C8 113.2(3) . . ?
C6 C1 Br1 118.7(3) . . ?
C2 C1 Br1 119.3(3) . . ?
C2 C1 C6 121.9(4) . . ?
C10 C11 H11 121.6 . . ?
C10 C11 C12 116.8(5) . . ?
C12 C11 H11 121.6 . . ?
N2 C10 C11 122.6(4) . . ?
N2 C10 H10 118.7 . . ?
C11 C10 H10 118.7 . . ?
N3 C12 C11 121.2(5) . . ?
N3 C12 H12 119.4 . . ?
C11 C12 H12 119.4 . . ?

loop_
_geom_bond_atom_site_label_1
_geom_bond_atom_site_label_2
_geom_bond_distance
_geom_bond_site_symmetry_2
_geom_bond_publ_flag
Br1 C1 1.907(4) . ?
F1 C7 1.397(4) . ?
O1 C8 1.240(6) . ?
N2 C9 1.325(5) . ?
N2 C10 1.333(6) . ?
N1 H1A 0.8800 . ?
N1 H1B 0.8800 . ?
N1 C8 1.322(8) . ?
N3 C9 1.313(5) . ?
N3 C12 1.355(6) . ?
C9 C7 1.535(5) . ?
C8 C7 1.539(5) . ?
C6 H6 0.9500 . ?
C6 C5 1.388(5) . ?
C6 C1 1.381(6) . ?
C2 H2 0.9500 . ?
C2 C3 1.381(5) . ?
C2 C1 1.372(6) . ?
C5 H5 0.9500 . ?
C5 C4 1.385(6) . ?
C4 C3 1.395(5) . ?
C4 C7 1.526(5) . ?
C3 H3 0.9500 . ?
C11 H11 0.9500 . ?
C11 C10 1.371(7) . ?
C11 C12 1.380(6) . ?
C10 H10 0.9500 . ?
C12 H12 0.9500 . ?

loop_
_geom_torsion_atom_site_label_1
_geom_torsion_atom_site_label_2
_geom_torsion_atom_site_label_3
_geom_torsion_atom_site_label_4
_geom_torsion
_geom_torsion_site_symmetry_1
_geom_torsion_site_symmetry_2
_geom_torsion_site_symmetry_3
_geom_torsion_site_symmetry_4
_geom_torsion_publ_flag
O1 C8 C7 F1 174.3(3) . . . . ?
O1 C8 C7 C9 60.8(4) . . . . ?
O1 C8 C7 C4 -67.5(4) . . . . ?
N2 C9 C7 F1 -38.4(4) . . . . ?
N2 C9 C7 C8 75.7(4) . . . . ?
N2 C9 C7 C4 -157.1(3) . . . . ?
N1 C8 C7 F1 -3.8(4) . . . . ?
N1 C8 C7 C9 -117.4(3) . . . . ?
N1 C8 C7 C4 114.3(4) . . . . ?
N3 C9 C7 F1 142.9(4) . . . . ?
N3 C9 C7 C8 -103.0(5) . . . . ?
N3 C9 C7 C4 24.3(5) . . . . ?
C9 N2 C10 C11 0.4(7) . . . . ?
C9 N3 C12 C11 -0.3(7) . . . . ?
C6 C5 C4 C3 -1.7(6) . . . . ?
C6 C5 C4 C7 176.4(4) . . . . ?
C5 C6 C1 Br1 179.6(3) . . . . ?
C5 C6 C1 C2 1.8(6) . . . . ?
C5 C4 C3 C2 0.9(6) . . . . ?
C5 C4 C7 F1 171.5(3) . . . . ?
C5 C4 C7 C9 -70.7(4) . . . . ?
C5 C4 C7 C8 53.8(5) . . . . ?
C3 C2 C1 Br1 179.7(3) . . . . ?
C3 C2 C1 C6 -2.5(6) . . . . ?
C3 C4 C7 F1 -10.4(4) . . . . ?
C3 C4 C7 C9 107.4(4) . . . . ?
C3 C4 C7 C8 -128.1(4) . . . . ?
C7 C4 C3 C2 -177.2(3) . . . . ?
C1 C6 C5 C4 0.4(6) . . . . ?
C1 C2 C3 C4 1.1(6) . . . . ?
C10 N2 C9 N3 -4.6(7) . . . . ?
C10 N2 C9 C7 176.8(3) . . . . ?
C10 C11 C12 N3 -3.3(7) . . . . ?
C12 N3 C9 N2 4.6(7) . . . . ?
C12 N3 C9 C7 -176.9(4) . . . . ?
C12 C11 C10 N2 3.3(7) . . . . ?
